data_4515517
loop_
_publ_author_name
'Bagchi, Vivek'
'Kalra, Anshika'
'Das, Purak'
'Paraskevopoulou, Patrina'
'Gorla, Saidulu'
'Ai, Lin'
'Wang, Qiuwen'
'Mohapatra, Sudip'
'Choudhury, Amitava'
'Sun, Zhicheng'
'Cundari, Thomas R.'
'Stavropoulos, Pericles'

_publ_section_title
;
 Comparative Nitrene-Transfer Chemistry to Olefinic Substrates Mediated by
 a Library of Anionic Mn(II) Triphenylamido-Amine Reagents and M(II)
 Congeners (M = Fe, Co, Ni) Favoring Aromatic over Aliphatic Alkenes
;
_journal_issue 10
_journal_name_full 'ACS Catalysis'
_journal_page_first 9183
_journal_paper_doi 10.1021/acscatal.8b01941
_journal_volume 8
_journal_year 2018
_chemical_formula_sum 'C45 H36 K Mn N7 O3'
_chemical_formula_weight 816.85
_space_group_IT_number 14
_space_group_name_Hall '-P 2yn'
_space_group_name_H-M_alt 'P 1 21/n 1'
_symmetry_cell_setting monoclinic
_symmetry_space_group_name_Hall '-P 2yn'
_symmetry_space_group_name_H-M 'P 1 21/n 1'
_atom_sites_solution_hydrogens geom
_atom_sites_solution_primary direct
_atom_sites_solution_secondary difmap
_audit_creation_method SHELXL-97
_cell_angle_alpha 90.00
_cell_angle_beta 95.4680(10)
_cell_angle_gamma 90.00
_cell_formula_units_Z 4
_cell_length_a 11.7651(7)
_cell_length_b 21.2221(12)
_cell_length_c 16.4682(9)
_cell_measurement_reflns_used 9896
_cell_measurement_temperature 137(2)
_cell_measurement_theta_max 28.26
_cell_measurement_theta_min 2.23
_cell_volume 4093.1(4)
_computing_cell_refinement 'Bruker SAINT (Bruker, 2008)'
_computing_data_collection 'Bruker SMART (Bruker, 2001)'
_computing_data_reduction 'Bruker SAINT'
_computing_molecular_graphics 'Bruker SHELXTL'
_computing_publication_material 'Bruker SHELXTL'
_computing_structure_refinement 'SHELXL-97 (Sheldrick, 2008)'
_computing_structure_solution 'SHELXS-97 (Sheldrick, 2008)'
_diffrn_ambient_temperature 137(2)
_diffrn_measured_fraction_theta_full 0.999
_diffrn_measured_fraction_theta_max 0.999
_diffrn_measurement_device_type 'Smart-Apex CCD area detector'
_diffrn_measurement_method 'phi and omega scans'
_diffrn_radiation_monochromator graphite
_diffrn_radiation_source 'fine-focus sealed tube'
_diffrn_radiation_type MoK\a
_diffrn_radiation_wavelength 0.71073
_diffrn_reflns_av_R_equivalents 0.0410
_diffrn_reflns_av_sigmaI/netI 0.0373
_diffrn_reflns_limit_h_max 13
_diffrn_reflns_limit_h_min -13
_diffrn_reflns_limit_k_max 25
_diffrn_reflns_limit_k_min -24
_diffrn_reflns_limit_l_max 19
_diffrn_reflns_limit_l_min -19
_diffrn_reflns_number 29994
_diffrn_reflns_theta_full 25.00
_diffrn_reflns_theta_max 25.00
_diffrn_reflns_theta_min 1.57
_exptl_absorpt_coefficient_mu 0.473
_exptl_absorpt_correction_T_max 0.954
_exptl_absorpt_correction_T_min 0.908
_exptl_absorpt_correction_type multi-scan
_exptl_absorpt_process_details '(SADABS; Bruker, 2008)'
_exptl_crystal_colour colorless
_exptl_crystal_density_diffrn 1.326
_exptl_crystal_density_method 'not measured'
_exptl_crystal_description block
_exptl_crystal_F_000 1692
_exptl_crystal_size_max 0.23
_exptl_crystal_size_mid 0.17
_exptl_crystal_size_min 0.10
_refine_diff_density_max 0.591
_refine_diff_density_min -0.216
_refine_diff_density_rms 0.068
_refine_ls_extinction_method none
_refine_ls_goodness_of_fit_ref 1.064
_refine_ls_hydrogen_treatment constr
_refine_ls_matrix_type full
_refine_ls_number_parameters 517
_refine_ls_number_reflns 7194
_refine_ls_number_restraints 0
_refine_ls_restrained_S_all 1.064
_refine_ls_R_factor_all 0.0558
_refine_ls_R_factor_gt 0.0436
_refine_ls_shift/su_max 0.001
_refine_ls_shift/su_mean 0.000
_refine_ls_structure_factor_coef Fsqd
_refine_ls_weighting_details 'calc w=1/[\s^2^(Fo^2^)+(0.0610P)^2^+1.8134P] where P=(Fo^2^+2Fc^2^)/3'
_refine_ls_weighting_scheme calc
_refine_ls_wR_factor_gt 0.1096
_refine_ls_wR_factor_ref 0.1162
_reflns_number_gt 5927
_reflns_number_total 7194
_reflns_threshold_expression >2sigma(I)
_cod_data_source_file cs8b01941_si_006.cif
_cod_data_source_block 6L6Mn
_cod_depositor_comments
;
The following automatic conversions were performed:

data item '_exptl_absorpt_correction_type' value 'Multi-scan' was
changed to 'multi-scan' in accordance with the
/home/data/users/saulius/crontab/automatic-downloads/current/ACS/lib/dictionaries/cif_core.dic
dictionary named 'cif_core.dic' version 2.4.2 last updated on
2011-04-26.

data item '_symmetry_cell_setting' value 'Monoclinic' was changed to
'monoclinic' in accordance with the
/home/data/users/saulius/crontab/automatic-downloads/current/ACS/lib/dictionaries/cif_core.dic
dictionary named 'cif_core.dic' version 2.4.2 last updated on
2011-04-26.

Automatic conversion script
Id: cif_fix_values 6909 2019-04-08 15:41:33Z antanas 
;
_cod_original_sg_symbol_H-M 'P2(1)/n  '
_cod_database_code 4515517

loop_
_symmetry_equiv_pos_as_xyz
'x, y, z'
'-x+1/2, y+1/2, -z+1/2'
'-x, -y, -z'
'x-1/2, -y-1/2, z-1/2'

loop_
_atom_site_label
_atom_site_type_symbol
_atom_site_fract_x
_atom_site_fract_y
_atom_site_fract_z
_atom_site_U_iso_or_equiv
_atom_site_adp_type
_atom_site_occupancy
_atom_site_symmetry_multiplicity
_atom_site_calc_flag
_atom_site_refinement_flags
Mn1 Mn 0.48582(3) 0.191587(17) 0.69503(2) 0.01879(12) Uani 1 1 d .
K1 K -0.03216(4) 0.10774(2) 0.51304(3) 0.02281(14) Uani 1 1 d .
N1 N 0.50584(16) 0.09813(9) 0.77565(12) 0.0199(4) Uani 1 1 d .
N2 N 0.33168(16) 0.13857(9) 0.66957(12) 0.0211(4) Uani 1 1 d .
N3 N 0.62969(16) 0.14087(9) 0.65615(12) 0.0205(4) Uani 1 1 d .
N4 N 0.51147(16) 0.22066(9) 0.82079(11) 0.0201(4) Uani 1 1 d .
N5 N 0.48323(18) 0.27548(10) 0.61943(13) 0.0251(5) Uani 1 1 d .
N6 N 0.0866(2) 0.01561(11) 0.42379(14) 0.0338(6) Uani 1 1 d .
N7 N 0.1042(2) -0.00197(14) 0.91740(18) 0.0515(7) Uani 1 1 d .
O1 O 0.14490(16) 0.13024(9) 0.61209(13) 0.0415(5) Uani 1 1 d .
O2 O 0.77035(14) 0.12379(9) 0.56887(11) 0.0283(4) Uani 1 1 d .
O3 O 0.50299(19) 0.31039(9) 0.90174(12) 0.0407(5) Uani 1 1 d .
C1 C 0.4478(2) 0.05198(11) 0.72205(14) 0.0205(5) Uani 1 1 d .
C2 C 0.3560(2) 0.07322(11) 0.66792(15) 0.0214(5) Uani 1 1 d .
C3 C 0.3028(2) 0.02918(12) 0.61390(15) 0.0263(6) Uani 1 1 d .
H3 H 0.2425 0.0419 0.5769 0.032 Uiso 1 1 calc R
C4 C 0.3383(2) -0.03325(13) 0.61449(16) 0.0291(6) Uani 1 1 d .
H4 H 0.3019 -0.0617 0.5778 0.035 Uiso 1 1 calc R
C5 C 0.4270(2) -0.05347(12) 0.66894(16) 0.0282(6) Uani 1 1 d .
H5 H 0.4501 -0.0954 0.6694 0.034 Uiso 1 1 calc R
C6 C 0.4815(2) -0.01066(12) 0.72290(15) 0.0240(5) Uani 1 1 d .
H6 H 0.5412 -0.0240 0.7600 0.029 Uiso 1 1 calc R
C7 C 0.2295(2) 0.16112(13) 0.64115(15) 0.0261(6) Uani 1 1 d .
C8 C 0.2174(2) 0.23163(12) 0.64706(16) 0.0266(6) Uani 1 1 d .
C9 C 0.2521(2) 0.26374(13) 0.71813(17) 0.0299(6) Uani 1 1 d .
H9 H 0.2845 0.2417 0.7634 0.036 Uiso 1 1 calc R
C10 C 0.2391(2) 0.32841(14) 0.72255(19) 0.0385(7) Uani 1 1 d .
H10 H 0.2622 0.3497 0.7707 0.046 Uiso 1 1 calc R
C11 C 0.1919(3) 0.36121(15) 0.6554(2) 0.0464(8) Uani 1 1 d .
H11 H 0.1834 0.4047 0.6582 0.056 Uiso 1 1 calc R
C12 C 0.1572(3) 0.32966(15) 0.5842(2) 0.0447(8) Uani 1 1 d .
H12 H 0.1263 0.3520 0.5388 0.054 Uiso 1 1 calc R
C13 C 0.1683(2) 0.26498(13) 0.57994(18) 0.0347(7) Uani 1 1 d .
H13 H 0.1429 0.2438 0.5322 0.042 Uiso 1 1 calc R
C14 C 0.6285(2) 0.09297(11) 0.78850(15) 0.0209(5) Uani 1 1 d .
C15 C 0.6923(2) 0.11519(11) 0.72601(15) 0.0211(5) Uani 1 1 d .
C16 C 0.8116(2) 0.11473(12) 0.74129(16) 0.0251(6) Uani 1 1 d .
H16 H 0.8563 0.1299 0.7020 0.030 Uiso 1 1 calc R
C17 C 0.8633(2) 0.09184(13) 0.81436(17) 0.0313(6) Uani 1 1 d .
H17 H 0.9425 0.0923 0.8235 0.038 Uiso 1 1 calc R
C18 C 0.8001(2) 0.06829(13) 0.87396(17) 0.0315(6) Uani 1 1 d .
H18 H 0.8361 0.0519 0.9221 0.038 Uiso 1 1 calc R
C19 C 0.6822(2) 0.06962(12) 0.86066(16) 0.0270(6) Uani 1 1 d .
H19 H 0.6385 0.0546 0.9007 0.032 Uiso 1 1 calc R
C20 C 0.6739(2) 0.14238(11) 0.58398(15) 0.0218(5) Uani 1 1 d .
C21 C 0.5969(2) 0.16990(12) 0.51466(15) 0.0222(5) Uani 1 1 d .
C22 C 0.4808(2) 0.15752(12) 0.50298(15) 0.0238(6) Uani 1 1 d .
H22 H 0.4480 0.1297 0.5377 0.029 Uiso 1 1 calc R
C23 C 0.4132(2) 0.18611(13) 0.44012(16) 0.0303(6) Uani 1 1 d .
H23 H 0.3353 0.1777 0.4330 0.036 Uiso 1 1 calc R
C24 C 0.4610(2) 0.22713(13) 0.38792(17) 0.0342(7) Uani 1 1 d .
H24 H 0.4152 0.2473 0.3466 0.041 Uiso 1 1 calc R
C25 C 0.5771(2) 0.23800(13) 0.39745(17) 0.0341(7) Uani 1 1 d .
H25 H 0.6099 0.2649 0.3617 0.041 Uiso 1 1 calc R
C26 C 0.6446(2) 0.20937(12) 0.45945(16) 0.0284(6) Uani 1 1 d .
H26 H 0.7230 0.2164 0.4646 0.034 Uiso 1 1 calc R
C27 C 0.4500(2) 0.11537(12) 0.84716(14) 0.0224(5) Uani 1 1 d .
C28 C 0.4555(2) 0.17943(12) 0.87094(15) 0.0218(5) Uani 1 1 d .
C29 C 0.4038(2) 0.19532(13) 0.94151(15) 0.0263(6) Uani 1 1 d .
H29 H 0.4067 0.2368 0.9599 0.032 Uiso 1 1 calc R
C30 C 0.3487(2) 0.15058(14) 0.98401(16) 0.0324(6) Uani 1 1 d .
H30 H 0.3147 0.1625 1.0304 0.039 Uiso 1 1 calc R
C31 C 0.3429(2) 0.08874(14) 0.95937(16) 0.0338(7) Uani 1 1 d .
H31 H 0.3051 0.0591 0.9885 0.041 Uiso 1 1 calc R
C32 C 0.3943(2) 0.07121(12) 0.89021(16) 0.0276(6) Uani 1 1 d .
H32 H 0.3912 0.0295 0.8729 0.033 Uiso 1 1 calc R
C33 C 0.5342(2) 0.28080(12) 0.84223(15) 0.0250(6) Uani 1 1 d .
C34 C 0.6080(2) 0.31527(11) 0.78693(15) 0.0242(6) Uani 1 1 d .
C35 C 0.7006(2) 0.28641(13) 0.75610(15) 0.0270(6) Uani 1 1 d .
H35 H 0.7168 0.2444 0.7682 0.032 Uiso 1 1 calc R
C36 C 0.7694(2) 0.31985(14) 0.70737(16) 0.0329(6) Uani 1 1 d .
H36 H 0.8319 0.3004 0.6874 0.040 Uiso 1 1 calc R
C37 C 0.7447(3) 0.38221(14) 0.68850(17) 0.0375(7) Uani 1 1 d .
H37 H 0.7904 0.4048 0.6557 0.045 Uiso 1 1 calc R
C38 C 0.6518(3) 0.41088(13) 0.71850(17) 0.0387(7) Uani 1 1 d .
H38 H 0.6341 0.4525 0.7049 0.046 Uiso 1 1 calc R
C39 C 0.5853(3) 0.37793(13) 0.76846(16) 0.0333(6) Uani 1 1 d .
H39 H 0.5246 0.3980 0.7900 0.040 Uiso 1 1 calc R
C40 C 0.4968(2) 0.31566(13) 0.57587(16) 0.0272(6) Uani 1 1 d .
C41 C 0.5157(3) 0.36680(14) 0.51902(18) 0.0432(8) Uani 1 1 d .
H41A H 0.5931 0.3655 0.5054 0.065 Uiso 1 1 calc R
H41B H 0.5015 0.4065 0.5441 0.065 Uiso 1 1 calc R
H41C H 0.4646 0.3619 0.4704 0.065 Uiso 1 1 calc R
C42 C 0.1796(2) 0.01823(12) 0.41018(16) 0.0282(6) Uani 1 1 d .
C43 C 0.2982(2) 0.02279(13) 0.39288(17) 0.0351(7) Uani 1 1 d .
H43A H 0.3138 0.0649 0.3758 0.053 Uiso 1 1 calc R
H43B H 0.3121 -0.0063 0.3502 0.053 Uiso 1 1 calc R
H43C H 0.3471 0.0128 0.4412 0.053 Uiso 1 1 calc R
C44 C 0.1169(2) 0.00626(14) 0.8505(2) 0.0391(7) Uani 1 1 d .
C45 C 0.1331(3) 0.01740(17) 0.7651(2) 0.0552(9) Uani 1 1 d .
H45A H 0.1618 0.0593 0.7589 0.083 Uiso 1 1 calc R
H45B H 0.0614 0.0128 0.7326 0.083 Uiso 1 1 calc R
H45C H 0.1868 -0.0126 0.7476 0.083 Uiso 1 1 calc R

loop_
_atom_site_aniso_label
_atom_site_aniso_U_11
_atom_site_aniso_U_22
_atom_site_aniso_U_33
_atom_site_aniso_U_23
_atom_site_aniso_U_13
_atom_site_aniso_U_12
Mn1 0.0192(2) 0.0179(2) 0.0195(2) -0.00218(15) 0.00333(14) 0.00107(14)
K1 0.0196(3) 0.0216(3) 0.0281(3) 0.0061(2) 0.0065(2) 0.0014(2)
N1 0.0224(10) 0.0184(11) 0.0191(10) -0.0033(8) 0.0026(8) 0.0009(8)
N2 0.0203(10) 0.0214(11) 0.0218(11) -0.0012(9) 0.0031(8) 0.0001(8)
N3 0.0199(10) 0.0183(11) 0.0234(11) -0.0026(9) 0.0030(8) 0.0011(8)
N4 0.0218(10) 0.0189(11) 0.0196(11) -0.0006(8) 0.0020(8) 0.0014(8)
N5 0.0288(12) 0.0236(12) 0.0227(11) -0.0010(10) 0.0011(9) 0.0023(9)
N6 0.0407(14) 0.0260(13) 0.0368(14) 0.0084(10) 0.0143(11) 0.0051(11)
N7 0.0549(17) 0.0511(18) 0.0490(18) 0.0098(14) 0.0074(14) -0.0094(14)
O1 0.0258(10) 0.0287(11) 0.0670(14) 0.0007(10) -0.0105(10) -0.0024(9)
O2 0.0227(9) 0.0317(10) 0.0317(10) 0.0015(8) 0.0091(8) 0.0041(8)
O3 0.0664(14) 0.0257(11) 0.0333(11) -0.0090(9) 0.0213(10) -0.0031(10)
C1 0.0223(12) 0.0193(13) 0.0208(12) -0.0017(10) 0.0073(10) -0.0041(10)
C2 0.0202(12) 0.0219(13) 0.0229(13) -0.0010(10) 0.0073(10) -0.0026(10)
C3 0.0234(13) 0.0298(15) 0.0261(14) -0.0025(11) 0.0039(11) -0.0021(11)
C4 0.0296(14) 0.0271(15) 0.0320(15) -0.0100(12) 0.0102(12) -0.0077(11)
C5 0.0305(14) 0.0201(14) 0.0354(15) -0.0049(12) 0.0106(12) -0.0024(11)
C6 0.0252(13) 0.0211(14) 0.0264(13) 0.0014(11) 0.0062(10) 0.0015(10)
C7 0.0223(13) 0.0290(15) 0.0271(14) 0.0017(11) 0.0022(11) -0.0026(11)
C8 0.0175(12) 0.0268(14) 0.0357(15) 0.0001(12) 0.0043(11) 0.0013(10)
C9 0.0242(13) 0.0335(16) 0.0327(15) 0.0007(12) 0.0064(11) 0.0061(11)
C10 0.0324(15) 0.0359(17) 0.0470(18) -0.0141(14) 0.0019(13) 0.0070(13)
C11 0.0435(18) 0.0259(16) 0.068(2) -0.0039(16) -0.0032(16) 0.0078(14)
C12 0.0476(19) 0.0308(17) 0.053(2) 0.0064(15) -0.0102(15) 0.0033(14)
C13 0.0333(15) 0.0295(16) 0.0396(17) 0.0017(13) -0.0053(13) -0.0013(12)
C14 0.0227(12) 0.0142(12) 0.0253(13) -0.0054(10) 0.0000(10) 0.0017(10)
C15 0.0250(13) 0.0130(12) 0.0251(13) -0.0066(10) 0.0007(10) 0.0042(10)
C16 0.0239(13) 0.0221(14) 0.0295(14) -0.0058(11) 0.0034(11) 0.0014(10)
C17 0.0238(13) 0.0308(16) 0.0379(16) -0.0097(13) -0.0045(12) 0.0041(11)
C18 0.0358(15) 0.0244(15) 0.0320(15) -0.0033(12) -0.0098(12) 0.0051(12)
C19 0.0350(15) 0.0198(14) 0.0260(14) -0.0018(11) 0.0017(11) 0.0030(11)
C20 0.0214(13) 0.0162(13) 0.0285(14) -0.0045(10) 0.0063(11) -0.0039(10)
C21 0.0240(13) 0.0192(13) 0.0242(13) -0.0071(10) 0.0060(10) 0.0005(10)
C22 0.0279(13) 0.0236(14) 0.0209(13) -0.0069(11) 0.0069(10) -0.0013(11)
C23 0.0257(14) 0.0319(16) 0.0322(15) -0.0095(12) -0.0028(12) 0.0007(12)
C24 0.0417(16) 0.0312(16) 0.0284(15) -0.0010(12) -0.0046(12) 0.0036(13)
C25 0.0459(17) 0.0282(16) 0.0295(15) 0.0068(12) 0.0104(13) 0.0007(13)
C26 0.0284(14) 0.0262(15) 0.0316(15) 0.0001(12) 0.0087(11) -0.0015(11)
C27 0.0231(12) 0.0245(14) 0.0196(13) -0.0017(11) 0.0021(10) 0.0028(10)
C28 0.0208(12) 0.0231(14) 0.0208(13) -0.0007(10) -0.0012(10) 0.0039(10)
C29 0.0265(13) 0.0275(15) 0.0252(14) -0.0058(11) 0.0041(11) 0.0023(11)
C30 0.0372(15) 0.0382(17) 0.0233(14) -0.0037(12) 0.0106(12) -0.0019(13)
C31 0.0406(16) 0.0351(17) 0.0274(15) 0.0033(12) 0.0115(12) -0.0082(13)
C32 0.0358(15) 0.0224(14) 0.0252(14) -0.0004(11) 0.0056(11) -0.0037(11)
C33 0.0297(13) 0.0210(14) 0.0242(13) -0.0045(11) 0.0011(11) 0.0039(11)
C34 0.0320(14) 0.0195(13) 0.0205(13) -0.0040(10) -0.0002(11) -0.0042(11)
C35 0.0283(14) 0.0258(14) 0.0256(14) 0.0000(11) -0.0041(11) -0.0025(11)
C36 0.0317(15) 0.0402(17) 0.0272(15) -0.0038(13) 0.0044(12) -0.0068(13)
C37 0.0528(18) 0.0331(17) 0.0271(15) 0.0003(13) 0.0062(13) -0.0164(14)
C38 0.067(2) 0.0197(14) 0.0297(16) -0.0007(12) 0.0066(14) -0.0050(14)
C39 0.0484(17) 0.0236(15) 0.0284(15) -0.0068(12) 0.0058(13) 0.0001(13)
C40 0.0301(14) 0.0243(15) 0.0268(14) -0.0035(12) 0.0003(11) 0.0068(11)
C41 0.066(2) 0.0292(17) 0.0348(17) 0.0100(13) 0.0062(15) 0.0084(15)
C42 0.0421(17) 0.0174(14) 0.0264(14) 0.0018(11) 0.0106(12) 0.0026(12)
C43 0.0405(16) 0.0296(16) 0.0369(16) -0.0038(13) 0.0126(13) -0.0059(13)
C44 0.0314(16) 0.0366(18) 0.050(2) 0.0065(15) 0.0076(14) -0.0004(13)
C45 0.057(2) 0.059(2) 0.053(2) 0.0078(18) 0.0274(17) 0.0014(18)

loop_
_atom_type_symbol
_atom_type_description
_atom_type_scat_dispersion_real
_atom_type_scat_dispersion_imag
_atom_type_scat_source
C C 0.0033 0.0016 'International Tables Vol C Tables 4.2.6.8 and 6.1.1.4'
H H 0.0000 0.0000 'International Tables Vol C Tables 4.2.6.8 and 6.1.1.4'
N N 0.0061 0.0033 'International Tables Vol C Tables 4.2.6.8 and 6.1.1.4'
O O 0.0106 0.0060 'International Tables Vol C Tables 4.2.6.8 and 6.1.1.4'
Mn Mn 0.3368 0.7283 'International Tables Vol C Tables 4.2.6.8 and 6.1.1.4'
K K 0.2009 0.2494 'International Tables Vol C Tables 4.2.6.8 and 6.1.1.4'

loop_
_geom_angle_atom_site_label_1
_geom_angle_atom_site_label_2
_geom_angle_atom_site_label_3
_geom_angle
_geom_angle_site_symmetry_1
_geom_angle_site_symmetry_3
N2 Mn1 N3 110.74(8) . .
N2 Mn1 N4 112.15(7) . .
N3 Mn1 N4 112.75(7) . .
N2 Mn1 N5 110.69(8) . .
N3 Mn1 N5 101.99(8) . .
N4 Mn1 N5 108.02(8) . .
N2 Mn1 N1 73.08(7) . .
N3 Mn1 N1 73.22(7) . .
N4 Mn1 N1 72.89(7) . .
N5 Mn1 N1 174.92(7) . .
O1 K1 O3 98.66(7) . 4_565
O1 K1 O2 116.71(7) . 1_455
O3 K1 O2 111.77(6) 4_565 1_455
O1 K1 N6 92.69(7) . .
O3 K1 N6 88.65(6) 4_565 .
O2 K1 N6 139.53(7) 1_455 .
O1 K1 N6 97.64(7) . 3_556
O3 K1 N6 155.87(7) 4_565 3_556
O2 K1 N6 75.95(6) 1_455 3_556
N6 K1 N6 72.92(7) . 3_556
O1 K1 C42 108.29(7) . 3_556
O3 K1 C42 152.85(7) 4_565 3_556
O2 K1 C42 58.70(6) 1_455 3_556
N6 K1 C42 86.96(6) . 3_556
N6 K1 C42 17.73(6) 3_556 3_556
O1 K1 K1 96.43(5) . 3_556
O3 K1 K1 123.72(5) 4_565 3_556
O2 K1 K1 108.62(4) 1_455 3_556
N6 K1 K1 36.64(4) . 3_556
N6 K1 K1 36.27(4) 3_556 3_556
C42 K1 K1 51.13(4) 3_556 3_556
C14 N1 C1 116.50(18) . .
C14 N1 C27 115.14(19) . .
C1 N1 C27 116.26(18) . .
C14 N1 Mn1 100.89(14) . .
C1 N1 Mn1 101.98(14) . .
C27 N1 Mn1 102.35(14) . .
C7 N2 C2 121.4(2) . .
C7 N2 Mn1 126.67(17) . .
C2 N2 Mn1 110.44(14) . .
C20 N3 C15 120.9(2) . .
C20 N3 Mn1 129.29(16) . .
C15 N3 Mn1 108.30(14) . .
C33 N4 C28 121.9(2) . .
C33 N4 Mn1 122.04(16) . .
C28 N4 Mn1 110.81(15) . .
C40 N5 Mn1 169.4(2) . .
C42 N6 K1 126.0(2) . .
C42 N6 K1 111.24(19) . 3_556
K1 N6 K1 107.08(7) . 3_556
C7 O1 K1 155.63(18) . .
C20 O2 K1 166.19(17) . 1_655
C33 O3 K1 166.64(18) . 4_666
C6 C1 C2 121.0(2) . .
C6 C1 N1 121.7(2) . .
C2 C1 N1 117.3(2) . .
C3 C2 C1 117.4(2) . .
C3 C2 N2 126.0(2) . .
C1 C2 N2 116.5(2) . .
C4 C3 C2 121.2(2) . .
C4 C3 H3 119.4 . .
C2 C3 H3 119.4 . .
C5 C4 C3 120.7(2) . .
C5 C4 H4 119.7 . .
C3 C4 H4 119.7 . .
C4 C5 C6 119.3(2) . .
C4 C5 H5 120.4 . .
C6 C5 H5 120.4 . .
C5 C6 C1 120.5(2) . .
C5 C6 H6 119.7 . .
C1 C6 H6 119.7 . .
O1 C7 N2 127.1(2) . .
O1 C7 C8 118.0(2) . .
N2 C7 C8 114.9(2) . .
C9 C8 C13 119.3(2) . .
C9 C8 C7 121.5(2) . .
C13 C8 C7 119.3(2) . .
C8 C9 C10 120.6(3) . .
C8 C9 H9 119.7 . .
C10 C9 H9 119.7 . .
C11 C10 C9 119.8(3) . .
C11 C10 H10 120.1 . .
C9 C10 H10 120.1 . .
C10 C11 C12 120.1(3) . .
C10 C11 H11 120.0 . .
C12 C11 H11 120.0 . .
C11 C12 C13 120.3(3) . .
C11 C12 H12 119.8 . .
C13 C12 H12 119.8 . .
C12 C13 C8 119.9(3) . .
C12 C13 H13 120.0 . .
C8 C13 H13 120.0 . .
C19 C14 C15 121.0(2) . .
C19 C14 N1 121.4(2) . .
C15 C14 N1 117.5(2) . .
C16 C15 C14 117.4(2) . .
C16 C15 N3 125.7(2) . .
C14 C15 N3 116.7(2) . .
C17 C16 C15 120.6(2) . .
C17 C16 H16 119.7 . .
C15 C16 H16 119.7 . .
C18 C17 C16 121.6(2) . .
C18 C17 H17 119.2 . .
C16 C17 H17 119.2 . .
C17 C18 C19 118.7(3) . .
C17 C18 H18 120.7 . .
C19 C18 H18 120.7 . .
C14 C19 C18 120.8(2) . .
C14 C19 H19 119.6 . .
C18 C19 H19 119.6 . .
O2 C20 N3 127.3(2) . .
O2 C20 C21 117.7(2) . .
N3 C20 C21 115.1(2) . .
C22 C21 C26 118.5(2) . .
C22 C21 C20 123.1(2) . .
C26 C21 C20 118.5(2) . .
C23 C22 C21 120.6(2) . .
C23 C22 H22 119.7 . .
C21 C22 H22 119.7 . .
C24 C23 C22 120.2(3) . .
C24 C23 H23 119.9 . .
C22 C23 H23 119.9 . .
C23 C24 C25 119.5(3) . .
C23 C24 H24 120.3 . .
C25 C24 H24 120.3 . .
C26 C25 C24 120.4(3) . .
C26 C25 H25 119.8 . .
C24 C25 H25 119.8 . .
C25 C26 C21 120.7(2) . .
C25 C26 H26 119.7 . .
C21 C26 H26 119.7 . .
C32 C27 C28 121.5(2) . .
C32 C27 N1 121.4(2) . .
C28 C27 N1 117.1(2) . .
C29 C28 N4 126.9(2) . .
C29 C28 C27 116.6(2) . .
N4 C28 C27 116.5(2) . .
C30 C29 C28 121.2(2) . .
C30 C29 H29 119.4 . .
C28 C29 H29 119.4 . .
C31 C30 C29 121.4(2) . .
C31 C30 H30 119.3 . .
C29 C30 H30 119.3 . .
C30 C31 C32 119.0(2) . .
C30 C31 H31 120.5 . .
C32 C31 H31 120.5 . .
C27 C32 C31 120.3(2) . .
C27 C32 H32 119.8 . .
C31 C32 H32 119.8 . .
O3 C33 N4 128.2(2) . .
O3 C33 C34 117.4(2) . .
N4 C33 C34 114.4(2) . .
C39 C34 C35 119.0(2) . .
C39 C34 C33 119.3(2) . .
C35 C34 C33 121.7(2) . .
C36 C35 C34 120.5(3) . .
C36 C35 H35 119.8 . .
C34 C35 H35 119.8 . .
C37 C36 C35 119.9(3) . .
C37 C36 H36 120.1 . .
C35 C36 H36 120.1 . .
C38 C37 C36 119.8(3) . .
C38 C37 H37 120.1 . .
C36 C37 H37 120.1 . .
C39 C38 C37 120.2(3) . .
C39 C38 H38 119.9 . .
C37 C38 H38 119.9 . .
C38 C39 C34 120.6(3) . .
C38 C39 H39 119.7 . .
C34 C39 H39 119.7 . .
N5 C40 C41 179.1(3) . .
C40 C41 H41A 109.5 . .
C40 C41 H41B 109.5 . .
H41A C41 H41B 109.5 . .
C40 C41 H41C 109.5 . .
H41A C41 H41C 109.5 . .
H41B C41 H41C 109.5 . .
N6 C42 C43 179.0(3) . .
N6 C42 K1 51.03(15) . 3_556
C43 C42 K1 129.94(17) . 3_556
C42 C43 H43A 109.5 . .
C42 C43 H43B 109.5 . .
H43A C43 H43B 109.5 . .
C42 C43 H43C 109.5 . .
H43A C43 H43C 109.5 . .
H43B C43 H43C 109.5 . .
N7 C44 C45 179.5(4) . .
C44 C45 H45A 109.5 . .
C44 C45 H45B 109.5 . .
H45A C45 H45B 109.5 . .
C44 C45 H45C 109.5 . .
H45A C45 H45C 109.5 . .
H45B C45 H45C 109.5 . .

loop_
_geom_bond_atom_site_label_1
_geom_bond_atom_site_label_2
_geom_bond_distance
_geom_bond_site_symmetry_2
Mn1 N2 2.141(2) .
Mn1 N3 2.1541(19) .
Mn1 N4 2.155(2) .
Mn1 N5 2.171(2) .
Mn1 N1 2.386(2) .
K1 O1 2.565(2) .
K1 O3 2.5872(18) 4_565
K1 O2 2.6015(17) 1_455
K1 N6 2.885(2) .
K1 N6 2.910(2) 3_556
K1 C42 3.489(3) 3_556
K1 K1 4.6615(11) 3_556
N1 C14 1.443(3) .
N1 C1 1.446(3) .
N1 C27 1.449(3) .
N2 C7 1.337(3) .
N2 C2 1.417(3) .
N3 C20 1.343(3) .
N3 C15 1.415(3) .
N4 C33 1.344(3) .
N4 C28 1.409(3) .
N5 C40 1.136(3) .
N6 C42 1.140(3) .
N6 K1 2.910(2) 3_556
N7 C44 1.140(4) .
O1 C7 1.248(3) .
O2 C20 1.248(3) .
O2 K1 2.6015(17) 1_655
O3 C33 1.248(3) .
O3 K1 2.5872(18) 4_666
C1 C6 1.387(3) .
C1 C2 1.407(3) .
C2 C3 1.397(3) .
C3 C4 1.389(4) .
C3 H3 0.9300 .
C4 C5 1.378(4) .
C4 H4 0.9300 .
C5 C6 1.385(4) .
C5 H5 0.9300 .
C6 H6 0.9300 .
C7 C8 1.507(4) .
C8 C9 1.382(4) .
C8 C13 1.391(4) .
C9 C10 1.383(4) .
C9 H9 0.9300 .
C10 C11 1.378(4) .
C10 H10 0.9300 .
C11 C12 1.378(4) .
C11 H11 0.9300 .
C12 C13 1.381(4) .
C12 H12 0.9300 .
C13 H13 0.9300 .
C14 C19 1.383(3) .
C14 C15 1.411(3) .
C15 C16 1.401(3) .
C16 C17 1.384(4) .
C16 H16 0.9300 .
C17 C18 1.380(4) .
C17 H17 0.9300 .
C18 C19 1.384(4) .
C18 H18 0.9300 .
C19 H19 0.9300 .
C20 C21 1.506(4) .
C21 C22 1.387(3) .
C21 C26 1.393(4) .
C22 C23 1.384(4) .
C22 H22 0.9300 .
C23 C24 1.380(4) .
C23 H23 0.9300 .
C24 C25 1.380(4) .
C24 H24 0.9300 .
C25 C26 1.374(4) .
C25 H25 0.9300 .
C26 H26 0.9300 .
C27 C32 1.378(3) .
C27 C28 1.415(3) .
C28 C29 1.404(3) .
C29 C30 1.378(4) .
C29 H29 0.9300 .
C30 C31 1.373(4) .
C30 H30 0.9300 .
C31 C32 1.390(4) .
C31 H31 0.9300 .
C32 H32 0.9300 .
C33 C34 1.507(4) .
C34 C39 1.385(4) .
C34 C35 1.388(4) .
C35 C36 1.387(4) .
C35 H35 0.9300 .
C36 C37 1.384(4) .
C36 H36 0.9300 .
C37 C38 1.382(4) .
C37 H37 0.9300 .
C38 C39 1.379(4) .
C38 H38 0.9300 .
C39 H39 0.9300 .
C40 C41 1.464(4) .
C41 H41A 0.9600 .
C41 H41B 0.9600 .
C41 H41C 0.9600 .
C42 C43 1.453(4) .
C42 K1 3.489(3) 3_556
C43 H43A 0.9600 .
C43 H43B 0.9600 .
C43 H43C 0.9600 .
C44 C45 1.455(4) .
C45 H45A 0.9600 .
C45 H45B 0.9600 .
C45 H45C 0.9600 .

loop_
_geom_torsion_atom_site_label_1
_geom_torsion_atom_site_label_2
_geom_torsion_atom_site_label_3
_geom_torsion_atom_site_label_4
_geom_torsion
_geom_torsion_site_symmetry_1
_geom_torsion_site_symmetry_4
N2 Mn1 N1 C14 156.35(15) . .
N3 Mn1 N1 C14 37.78(13) . .
N4 Mn1 N1 C14 -83.25(14) . .
N5 Mn1 N1 C14 17.9(9) . .
N2 Mn1 N1 C1 35.99(13) . .
N3 Mn1 N1 C1 -82.58(14) . .
N4 Mn1 N1 C1 156.39(14) . .
N5 Mn1 N1 C1 -102.5(8) . .
N2 Mn1 N1 C27 -84.64(14) . .
N3 Mn1 N1 C27 156.79(15) . .
N4 Mn1 N1 C27 35.76(14) . .
N5 Mn1 N1 C27 136.9(8) . .
N3 Mn1 N2 C7 -139.4(2) . .
N4 Mn1 N2 C7 93.7(2) . .
N5 Mn1 N2 C7 -27.0(2) . .
N1 Mn1 N2 C7 156.6(2) . .
N3 Mn1 N2 C2 26.49(17) . .
N4 Mn1 N2 C2 -100.43(15) . .
N5 Mn1 N2 C2 138.85(15) . .
N1 Mn1 N2 C2 -37.55(15) . .
N2 Mn1 N3 C20 90.6(2) . .
N4 Mn1 N3 C20 -142.8(2) . .
N5 Mn1 N3 C20 -27.2(2) . .
N1 Mn1 N3 C20 154.6(2) . .
N2 Mn1 N3 C15 -103.77(15) . .
N4 Mn1 N3 C15 22.81(17) . .
N5 Mn1 N3 C15 138.41(15) . .
N1 Mn1 N3 C15 -39.82(14) . .
N2 Mn1 N4 C33 -128.95(18) . .
N3 Mn1 N4 C33 105.22(19) . .
N5 Mn1 N4 C33 -6.7(2) . .
N1 Mn1 N4 C33 168.1(2) . .
N2 Mn1 N4 C28 25.75(17) . .
N3 Mn1 N4 C28 -100.07(15) . .
N5 Mn1 N4 C28 148.00(15) . .
N1 Mn1 N4 C28 -37.24(15) . .
N2 Mn1 N5 C40 -122.2(12) . .
N3 Mn1 N5 C40 -4.3(12) . .
N4 Mn1 N5 C40 114.7(12) . .
N1 Mn1 N5 C40 15.2(18) . .
O1 K1 N6 C42 -36.6(2) . .
O3 K1 N6 C42 62.0(2) 4_565 .
O2 K1 N6 C42 -175.0(2) 1_455 .
N6 K1 N6 C42 -133.8(3) 3_556 .
C42 K1 N6 C42 -144.8(2) 3_556 .
K1 K1 N6 C42 -133.8(3) 3_556 .
O1 K1 N6 K1 97.17(8) . 3_556
O3 K1 N6 K1 -164.22(9) 4_565 3_556
O2 K1 N6 K1 -41.26(13) 1_455 3_556
N6 K1 N6 K1 0.0 3_556 3_556
C42 K1 N6 K1 -11.02(8) 3_556 3_556
O3 K1 O1 C7 15.2(5) 4_565 .
O2 K1 O1 C7 -104.6(4) 1_455 .
N6 K1 O1 C7 104.3(5) . .
N6 K1 O1 C7 177.4(4) 3_556 .
C42 K1 O1 C7 -168.1(4) 3_556 .
K1 K1 O1 C7 140.8(4) 3_556 .
C14 N1 C1 C6 39.3(3) . .
C27 N1 C1 C6 -101.6(3) . .
Mn1 N1 C1 C6 148.03(19) . .
C14 N1 C1 C2 -140.0(2) . .
C27 N1 C1 C2 79.2(3) . .
Mn1 N1 C1 C2 -31.2(2) . .
C6 C1 C2 C3 -1.7(3) . .
N1 C1 C2 C3 177.5(2) . .
C6 C1 C2 N2 -177.4(2) . .
N1 C1 C2 N2 1.9(3) . .
C7 N2 C2 C3 25.5(4) . .
Mn1 N2 C2 C3 -141.2(2) . .
C7 N2 C2 C1 -159.3(2) . .
Mn1 N2 C2 C1 34.0(2) . .
C1 C2 C3 C4 0.8(3) . .
N2 C2 C3 C4 176.0(2) . .
C2 C3 C4 C5 0.3(4) . .
C3 C4 C5 C6 -0.6(4) . .
C4 C5 C6 C1 -0.3(4) . .
C2 C1 C6 C5 1.5(3) . .
N1 C1 C6 C5 -177.7(2) . .
K1 O1 C7 N2 -140.8(3) . .
K1 O1 C7 C8 40.4(6) . .
C2 N2 C7 O1 1.3(4) . .
Mn1 N2 C7 O1 165.7(2) . .
C2 N2 C7 C8 -179.8(2) . .
Mn1 N2 C7 C8 -15.4(3) . .
O1 C7 C8 C9 131.5(3) . .
N2 C7 C8 C9 -47.5(3) . .
O1 C7 C8 C13 -47.3(3) . .
N2 C7 C8 C13 133.7(2) . .
C13 C8 C9 C10 -0.5(4) . .
C7 C8 C9 C10 -179.3(2) . .
C8 C9 C10 C11 -0.4(4) . .
C9 C10 C11 C12 0.3(5) . .
C10 C11 C12 C13 0.8(5) . .
C11 C12 C13 C8 -1.7(5) . .
C9 C8 C13 C12 1.5(4) . .
C7 C8 C13 C12 -179.6(3) . .
C1 N1 C14 C19 -105.2(3) . .
C27 N1 C14 C19 36.1(3) . .
Mn1 N1 C14 C19 145.4(2) . .
C1 N1 C14 C15 77.5(3) . .
C27 N1 C14 C15 -141.2(2) . .
Mn1 N1 C14 C15 -31.9(2) . .
C19 C14 C15 C16 -2.3(3) . .
N1 C14 C15 C16 175.1(2) . .
C19 C14 C15 N3 -177.1(2) . .
N1 C14 C15 N3 0.2(3) . .
C20 N3 C15 C16 29.6(3) . .
Mn1 N3 C15 C16 -137.5(2) . .
C20 N3 C15 C14 -156.1(2) . .
Mn1 N3 C15 C14 36.9(2) . .
C14 C15 C16 C17 1.5(4) . .
N3 C15 C16 C17 175.8(2) . .
C15 C16 C17 C18 0.6(4) . .
C16 C17 C18 C19 -2.0(4) . .
C15 C14 C19 C18 1.0(4) . .
N1 C14 C19 C18 -176.3(2) . .
C17 C18 C19 C14 1.2(4) . .
K1 O2 C20 N3 -145.5(6) 1_655 .
K1 O2 C20 C21 34.3(8) 1_655 .
C15 N3 C20 O2 -1.2(4) . .
Mn1 N3 C20 O2 162.84(19) . .
C15 N3 C20 C21 178.9(2) . .
Mn1 N3 C20 C21 -17.1(3) . .
O2 C20 C21 C22 139.1(2) . .
N3 C20 C21 C22 -41.0(3) . .
O2 C20 C21 C26 -40.5(3) . .
N3 C20 C21 C26 139.4(2) . .
C26 C21 C22 C23 -3.0(4) . .
C20 C21 C22 C23 177.4(2) . .
C21 C22 C23 C24 0.4(4) . .
C22 C23 C24 C25 1.9(4) . .
C23 C24 C25 C26 -1.4(4) . .
C24 C25 C26 C21 -1.2(4) . .
C22 C21 C26 C25 3.4(4) . .
C20 C21 C26 C25 -176.9(2) . .
C14 N1 C27 C32 -102.7(3) . .
C1 N1 C27 C32 38.7(3) . .
Mn1 N1 C27 C32 148.9(2) . .
C14 N1 C27 C28 77.1(3) . .
C1 N1 C27 C28 -141.6(2) . .
Mn1 N1 C27 C28 -31.4(2) . .
C33 N4 C28 C29 8.8(4) . .
Mn1 N4 C28 C29 -145.9(2) . .
C33 N4 C28 C27 -171.9(2) . .
Mn1 N4 C28 C27 33.4(2) . .
C32 C27 C28 C29 1.4(4) . .
N1 C27 C28 C29 -178.4(2) . .
C32 C27 C28 N4 -178.0(2) . .
N1 C27 C28 N4 2.3(3) . .
N4 C28 C29 C30 178.1(2) . .
C27 C28 C29 C30 -1.2(4) . .
C28 C29 C30 C31 0.4(4) . .
C29 C30 C31 C32 0.3(4) . .
C28 C27 C32 C31 -0.7(4) . .
N1 C27 C32 C31 179.0(2) . .
C30 C31 C32 C27 -0.1(4) . .
K1 O3 C33 N4 175.6(6) 4_666 .
K1 O3 C33 C34 -3.4(10) 4_666 .
C28 N4 C33 O3 -6.9(4) . .
Mn1 N4 C33 O3 145.1(2) . .
C28 N4 C33 C34 172.2(2) . .
Mn1 N4 C33 C34 -35.9(3) . .
O3 C33 C34 C39 -39.2(4) . .
N4 C33 C34 C39 141.6(2) . .
O3 C33 C34 C35 138.7(3) . .
N4 C33 C34 C35 -40.5(3) . .
C39 C34 C35 C36 -0.1(4) . .
C33 C34 C35 C36 -178.0(2) . .
C34 C35 C36 C37 -0.8(4) . .
C35 C36 C37 C38 0.2(4) . .
C36 C37 C38 C39 1.4(4) . .
C37 C38 C39 C34 -2.3(4) . .
C35 C34 C39 C38 1.6(4) . .
C33 C34 C39 C38 179.5(2) . .
Mn1 N5 C40 C41 17(22) . .
K1 N6 C42 C43 -28(16) . .
K1 N6 C42 C43 -160(16) 3_556 .
K1 N6 C42 K1 132.2(3) . 3_556
